data_8107054
loop_
_publ_author_name
'El-Hiti, Gamal A.'
'Abdel-Wahab, Bakr F.'
'Ajarim, Mansour D.'
'Alobaid, Abdulrahman M.'
'Ghabbour, Hazem A.'

_publ_section_title
;
 Crystal structure of
 2-(3-(benzofuran-2-yl)-5-phenyl-4,5-dihydro-1H-pyrazol-1-yl)-4-phenylthiazole,
 C26H19N3OS
;
_journal_issue 3
_journal_name_full 'Zeitschrift f\"ur Kristallographie - New Crystal Structures'
_journal_page_first 935
_journal_page_last 936
_journal_paper_doi 10.1515/ncrs-2016-0012
_journal_volume 231
_journal_year 2016
_chemical_absolute_configuration unk
_chemical_formula_sum 'C26 H19 N3 O S'
_chemical_formula_weight 421.50
_space_group_crystal_system monoclinic
_space_group_IT_number 4
_space_group_name_Hall 'P 2yb'
_space_group_name_H-M_alt 'P 1 21 1'
_atom_sites_solution_hydrogens geom
_cell_angle_alpha 90
_cell_angle_beta 106.217(5)
_cell_angle_gamma 90
_cell_formula_units_Z 2
_cell_length_a 13.0921(19)
_cell_length_b 5.6740(8)
_cell_length_c 14.417(2)
_cell_measurement_reflns_used 1447
_cell_measurement_temperature 100(2)
_cell_measurement_theta_max 19.81
_cell_measurement_theta_min 2.94
_cell_volume 1028.3(3)
_computing_cell_refinement 'Bruker SAINT'
_computing_data_collection 'Bruker APEX2'
_computing_data_reduction 'Bruker SAINT'
_computing_molecular_graphics 'Bruker SHELXTL'
_computing_publication_material 'Bruker SHELXTL'
_computing_structure_refinement 'SHELXL-2014 (Sheldrick 2014)'
_computing_structure_solution 'SHELXS-97 (Sheldrick 2008)'
_diffrn_ambient_temperature 100(2)
_diffrn_measured_fraction_theta_full 0.999
_diffrn_measured_fraction_theta_max 0.999
_diffrn_measurement_device_type 'Bruker APEX-II D8 venture'
_diffrn_measurement_method '\f and \w scans'
_diffrn_radiation_type MoK\a
_diffrn_radiation_wavelength 0.71073
_diffrn_reflns_av_R_equivalents 0.1607
_diffrn_reflns_av_unetI/netI 0.1459
_diffrn_reflns_Laue_measured_fraction_full 0.999
_diffrn_reflns_Laue_measured_fraction_max 0.999
_diffrn_reflns_limit_h_max 15
_diffrn_reflns_limit_h_min -15
_diffrn_reflns_limit_k_max 6
_diffrn_reflns_limit_k_min -6
_diffrn_reflns_limit_l_max 17
_diffrn_reflns_limit_l_min -17
_diffrn_reflns_number 16855
_diffrn_reflns_point_group_measured_fraction_full 0.999
_diffrn_reflns_point_group_measured_fraction_max 0.999
_diffrn_reflns_theta_full 25.000
_diffrn_reflns_theta_max 25.000
_diffrn_reflns_theta_min 2.474
_exptl_absorpt_coefficient_mu 0.182
_exptl_absorpt_correction_T_max 0.928
_exptl_absorpt_correction_T_min 0.843
_exptl_absorpt_correction_type multi-scan
_exptl_absorpt_process_details SADABS_Bruker_2014
_exptl_crystal_colour yellow
_exptl_crystal_density_diffrn 1.361
_exptl_crystal_description needle
_exptl_crystal_F_000 440
_exptl_crystal_size_max 0.78
_exptl_crystal_size_mid 0.04
_exptl_crystal_size_min 0.03
_refine_diff_density_max 0.276
_refine_diff_density_min -0.325
_refine_diff_density_rms 0.064
_refine_ls_abs_structure_details
;
 Refined as an inversion twin.
;
_refine_ls_abs_structure_Flack 0.07(15)
_refine_ls_extinction_coef .
_refine_ls_extinction_method none
_refine_ls_goodness_of_fit_ref 1.028
_refine_ls_hydrogen_treatment constr
_refine_ls_matrix_type full
_refine_ls_number_parameters 281
_refine_ls_number_reflns 3610
_refine_ls_number_restraints 1
_refine_ls_restrained_S_all 1.028
_refine_ls_R_factor_all 0.1164
_refine_ls_R_factor_gt 0.0564
_refine_ls_shift/su_max 0.000
_refine_ls_shift/su_mean 0.000
_refine_ls_structure_factor_coef Fsqd
_refine_ls_weighting_details 'w=1/[\s^2^(Fo^2^)+(0.0232P)^2^] where P=(Fo^2^+2Fc^2^)/3'
_refine_ls_weighting_scheme calc
_refine_ls_wR_factor_gt 0.0773
_refine_ls_wR_factor_ref 0.0913
_reflns_Friedel_coverage 0.800
_reflns_Friedel_fraction_full 1.000
_reflns_Friedel_fraction_max 1.000
_reflns_number_gt 2383
_reflns_number_total 3610
_reflns_threshold_expression 'I > 2\s(I)'
_cod_data_source_file suppl_ncrs-2016-0012_suppl.cif
_cod_data_source_block a_a
_cod_original_sg_symbol_H-M 'P 21'
_cod_database_code 8107054
_shelx_space_group_comment
;
The symmetry employed for this shelxl refinement is uniquely defined
by the following loop, which should always be used as a source of
symmetry information in preference to the above space-group names.
They are only intended as comments.
;

loop_
_space_group_symop_operation_xyz
'x, y, z'
'-x, y+1/2, -z'

loop_
_atom_site_label
_atom_site_type_symbol
_atom_site_fract_x
_atom_site_fract_y
_atom_site_fract_z
_atom_site_U_iso_or_equiv
_atom_site_adp_type
_atom_site_occupancy
_atom_site_site_symmetry_order
_atom_site_calc_flag
_atom_site_refinement_flags_posn
_atom_site_refinement_flags_adp
_atom_site_refinement_flags_occupancy
_atom_site_disorder_assembly
_atom_site_disorder_group
S1A S 0.06899(11) -0.0930(2) -1.01724(10) 0.0156(4) Uani 1 1 d . . . . .
O1A O -0.0819(3) 0.1101(6) -1.3660(3) 0.0161(10) Uani 1 1 d . . . . .
N1A N 0.2199(4) 0.2094(8) -0.9448(3) 0.0136(11) Uani 1 1 d . . . . .
N2A N 0.1457(4) 0.2438(7) -1.1117(3) 0.0147(12) Uani 1 1 d . . . . .
N3A N 0.0661(3) 0.1710(8) -1.1924(3) 0.0138(11) Uani 1 1 d . . . . .
C1A C 0.2853(4) -0.0509(10) -0.6967(4) 0.0181(14) Uani 1 1 d . . . . .
H1 H 0.2433 -0.1857 -0.7082 0.022 Uiso 1 1 calc R U . . .
C2A C 0.3543(4) -0.0137(10) -0.6064(4) 0.0213(16) Uani 1 1 d . . . . .
H2 H 0.3569 -0.1221 -0.5574 0.026 Uiso 1 1 calc R U . . .
C3A C 0.4194(4) 0.1819(10) -0.5875(4) 0.0199(15) Uani 1 1 d . . . . .
H3 H 0.4672 0.2038 -0.5270 0.024 Uiso 1 1 calc R U . . .
C4A C 0.4119(4) 0.3456(9) -0.6610(4) 0.0207(15) Uani 1 1 d . . . . .
H4 H 0.4547 0.4793 -0.6493 0.025 Uiso 1 1 calc R U . . .
C5A C 0.3418(5) 0.3107(9) -0.7505(4) 0.0192(15) Uani 1 1 d . . . . .
H5 H 0.3369 0.4230 -0.7986 0.023 Uiso 1 1 calc R U . . .
C6A C 0.2777(4) 0.1098(9) -0.7708(4) 0.0126(14) Uani 1 1 d . . . . .
C7A C 0.2071(4) 0.0678(9) -0.8688(4) 0.0130(14) Uani 1 1 d . . . . .
C8A C 0.1321(4) -0.1022(11) -0.8948(3) 0.0156(13) Uani 1 1 d . . . . .
H6 H 0.1165 -0.2102 -0.8523 0.019 Uiso 1 1 calc R U . . .
C9A C 0.1526(4) 0.1410(9) -1.0248(4) 0.0122(14) Uani 1 1 d . . . . .
C10A C 0.1989(4) 0.4664(8) -1.1261(4) 0.0133(14) Uani 1 1 d . . . . .
H10A H 0.1969 0.5801 -1.0755 0.016 Uiso 1 1 calc R U . . .
C11A C 0.1243(4) 0.5469(8) -1.2241(4) 0.0173(15) Uani 1 1 d . . . . .
H11A H 0.0821 0.6819 -1.2162 0.021 Uiso 1 1 calc R U . . .
H11B H 0.1643 0.5868 -1.2693 0.021 Uiso 1 1 calc R U . . .
C12A C 0.0552(4) 0.3339(8) -1.2576(4) 0.0123(14) Uani 1 1 d . . . . .
C13A C -0.0213(4) 0.3138(8) -1.3497(4) 0.0147(14) Uani 1 1 d . . . . .
C14A C -0.0518(4) 0.4648(9) -1.4251(4) 0.0143(14) Uani 1 1 d . . . . .
H14A H -0.0219 0.6111 -1.4304 0.017 Uiso 1 1 calc R U . . .
C15A C -0.1391(4) 0.3559(9) -1.4954(4) 0.0144(14) Uani 1 1 d . . . . .
C16A C -0.2076(4) 0.4182(11) -1.5846(4) 0.0193(13) Uani 1 1 d . . . . .
H16A H -0.1996 0.5610 -1.6136 0.023 Uiso 1 1 calc R U . . .
C17A C -0.2881(5) 0.2626(10) -1.6295(4) 0.0255(17) Uani 1 1 d . . . . .
H17A H -0.3344 0.3023 -1.6890 0.031 Uiso 1 1 calc R U . . .
C18A C -0.3009(5) 0.0470(9) -1.5868(4) 0.0197(15) Uani 1 1 d . . . . .
H18A H -0.3558 -0.0535 -1.6182 0.024 Uiso 1 1 calc R U . . .
C19A C -0.2330(4) -0.0189(9) -1.4985(4) 0.0188(15) Uani 1 1 d . . . . .
H19A H -0.2398 -0.1629 -1.4699 0.023 Uiso 1 1 calc R U . . .
C20A C -0.1552(4) 0.1398(9) -1.4555(4) 0.0136(14) Uani 1 1 d . . . . .
C21A C 0.3121(4) 0.4237(10) -1.1273(3) 0.0134(12) Uani 1 1 d . . . . .
C22A C 0.3418(4) 0.2237(9) -1.1678(4) 0.0159(14) Uani 1 1 d . . . . .
H22A H 0.2918 0.1064 -1.1919 0.019 Uiso 1 1 calc R U . . .
C23A C 0.4452(4) 0.1959(10) -1.1730(4) 0.0194(15) Uani 1 1 d . . . . .
H23A H 0.4641 0.0601 -1.2003 0.023 Uiso 1 1 calc R U . . .
C24A C 0.5199(5) 0.3684(10) -1.1379(4) 0.0226(15) Uani 1 1 d . . . . .
H24A H 0.5893 0.3501 -1.1416 0.027 Uiso 1 1 calc R U . . .
C25A C 0.4912(5) 0.5681(10) -1.0972(4) 0.0224(16) Uani 1 1 d . . . . .
H25A H 0.5417 0.6842 -1.0728 0.027 Uiso 1 1 calc R U . . .
C26A C 0.3881(4) 0.5985(9) -1.0920(4) 0.0179(14) Uani 1 1 d . . . . .
H26A H 0.3694 0.7352 -1.0651 0.021 Uiso 1 1 calc R U . . .

loop_
_atom_site_aniso_label
_atom_site_aniso_U_11
_atom_site_aniso_U_22
_atom_site_aniso_U_33
_atom_site_aniso_U_23
_atom_site_aniso_U_13
_atom_site_aniso_U_12
S1A 0.0153(9) 0.0163(7) 0.0166(8) -0.0010(7) 0.0069(7) -0.0027(8)
O1A 0.016(3) 0.016(2) 0.015(2) 0.0008(18) 0.004(2) -0.0023(19)
N1A 0.013(3) 0.014(2) 0.014(3) 0.002(2) 0.006(2) 0.001(2)
N2A 0.010(3) 0.019(3) 0.015(3) 0.002(2) 0.003(2) -0.005(2)
N3A 0.007(3) 0.019(2) 0.015(3) 0.002(2) 0.003(2) 0.002(2)
C1A 0.015(3) 0.023(4) 0.017(3) 0.006(3) 0.006(3) 0.007(3)
C2A 0.021(4) 0.025(4) 0.020(4) 0.007(3) 0.008(3) 0.001(3)
C3A 0.012(4) 0.028(3) 0.019(4) -0.001(3) 0.004(3) 0.002(3)
C4A 0.021(4) 0.019(3) 0.022(4) -0.005(3) 0.006(3) -0.005(3)
C5A 0.032(4) 0.016(3) 0.013(4) 0.000(3) 0.012(3) 0.003(3)
C6A 0.009(4) 0.013(3) 0.015(4) 0.000(3) 0.003(3) 0.004(3)
C7A 0.015(4) 0.008(3) 0.020(4) 0.001(3) 0.012(3) 0.002(3)
C8A 0.017(3) 0.018(3) 0.014(3) 0.003(3) 0.009(3) 0.004(3)
C9A 0.011(4) 0.011(3) 0.016(4) 0.002(3) 0.006(3) 0.005(3)
C10A 0.011(3) 0.013(3) 0.015(3) 0.002(3) 0.002(3) 0.001(3)
C11A 0.012(4) 0.018(3) 0.023(4) 0.000(3) 0.006(3) 0.001(3)
C12A 0.013(4) 0.010(3) 0.015(4) -0.002(3) 0.008(3) 0.003(3)
C13A 0.012(3) 0.013(3) 0.022(4) -0.002(3) 0.009(3) 0.000(3)
C14A 0.014(4) 0.013(3) 0.018(4) 0.003(3) 0.007(3) 0.000(3)
C15A 0.010(3) 0.015(4) 0.021(4) 0.000(3) 0.008(3) 0.001(3)
C16A 0.026(4) 0.014(3) 0.018(3) 0.004(3) 0.007(3) 0.004(3)
C17A 0.028(4) 0.032(4) 0.014(4) -0.008(3) 0.002(3) 0.007(3)
C18A 0.014(4) 0.019(3) 0.027(4) -0.006(3) 0.007(3) 0.002(3)
C19A 0.020(4) 0.014(3) 0.024(4) -0.003(3) 0.008(3) 0.002(3)
C20A 0.014(4) 0.016(3) 0.011(3) 0.001(3) 0.002(3) 0.006(3)
C21A 0.015(3) 0.014(3) 0.011(3) 0.007(3) 0.002(3) 0.000(3)
C22A 0.012(4) 0.014(3) 0.020(4) 0.002(3) 0.001(3) -0.009(3)
C23A 0.020(4) 0.020(3) 0.016(4) 0.001(3) 0.001(3) 0.002(3)
C24A 0.016(4) 0.028(4) 0.023(4) 0.010(3) 0.006(3) -0.001(3)
C25A 0.019(4) 0.017(4) 0.026(4) 0.005(3) 0.000(3) -0.009(3)
C26A 0.020(4) 0.015(3) 0.015(4) -0.002(3) -0.001(3) 0.000(3)

loop_
_atom_type_symbol
_atom_type_description
_atom_type_scat_dispersion_real
_atom_type_scat_dispersion_imag
_atom_type_scat_source
C C 0.0033 0.0016 'International Tables Vol C Tables 4.2.6.8 and 6.1.1.4'
H H 0.0000 0.0000 'International Tables Vol C Tables 4.2.6.8 and 6.1.1.4'
N N 0.0061 0.0033 'International Tables Vol C Tables 4.2.6.8 and 6.1.1.4'
O O 0.0106 0.0060 'International Tables Vol C Tables 4.2.6.8 and 6.1.1.4'
S S 0.1246 0.1234 'International Tables Vol C Tables 4.2.6.8 and 6.1.1.4'

loop_
_geom_angle_atom_site_label_1
_geom_angle_atom_site_label_2
_geom_angle_atom_site_label_3
_geom_angle
_geom_angle_site_symmetry_1
_geom_angle_site_symmetry_3
C8A S1A C9A 87.6(3) . .
C20A O1A C13A 105.8(4) . .
C9A N1A C7A 108.8(5) . .
C9A N2A N3A 118.9(4) . .
C9A N2A C10A 125.4(5) . .
N3A N2A C10A 114.1(4) . .
C12A N3A N2A 107.4(4) . .
C2A C1A C6A 121.0(6) . .
C2A C1A H1 119.5 . .
C6A C1A H1 119.5 . .
C1A C2A C3A 121.0(6) . .
C1A C2A H2 119.5 . .
C3A C2A H2 119.5 . .
C2A C3A C4A 118.6(5) . .
C2A C3A H3 120.7 . .
C4A C3A H3 120.7 . .
C5A C4A C3A 120.4(5) . .
C5A C4A H4 119.8 . .
C3A C4A H4 119.8 . .
C4A C5A C6A 121.2(5) . .
C4A C5A H5 119.4 . .
C6A C5A H5 119.4 . .
C1A C6A C5A 117.8(5) . .
C1A C6A C7A 121.5(5) . .
C5A C6A C7A 120.7(5) . .
C8A C7A N1A 115.3(5) . .
C8A C7A C6A 126.4(5) . .
N1A C7A C6A 118.3(5) . .
C7A C8A S1A 111.4(4) . .
C7A C8A H6 124.3 . .
S1A C8A H6 124.3 . .
N1A C9A N2A 122.9(5) . .
N1A C9A S1A 117.0(4) . .
N2A C9A S1A 120.2(4) . .
N2A C10A C21A 111.5(4) . .
N2A C10A C11A 100.2(4) . .
C21A C10A C11A 114.2(4) . .
N2A C10A H10A 110.2 . .
C21A C10A H10A 110.2 . .
C11A C10A H10A 110.2 . .
C12A C11A C10A 103.0(4) . .
C12A C11A H11A 111.2 . .
C10A C11A H11A 111.2 . .
C12A C11A H11B 111.2 . .
C10A C11A H11B 111.2 . .
H11A C11A H11B 109.1 . .
N3A C12A C13A 121.6(5) . .
N3A C12A C11A 113.9(5) . .
C13A C12A C11A 124.4(5) . .
C14A C13A O1A 111.4(5) . .
C14A C13A C12A 132.0(5) . .
O1A C13A C12A 116.4(5) . .
C13A C14A C15A 107.0(4) . .
C13A C14A H14A 126.5 . .
C15A C14A H14A 126.5 . .
C16A C15A C20A 118.1(5) . .
C16A C15A C14A 136.2(5) . .
C20A C15A C14A 105.6(5) . .
C17A C16A C15A 118.5(5) . .
C17A C16A H16A 120.7 . .
C15A C16A H16A 120.7 . .
C16A C17A C18A 121.3(6) . .
C16A C17A H17A 119.4 . .
C18A C17A H17A 119.4 . .
C19A C18A C17A 121.0(6) . .
C19A C18A H18A 119.5 . .
C17A C18A H18A 119.5 . .
C20A C19A C18A 116.3(5) . .
C20A C19A H19A 121.8 . .
C18A C19A H19A 121.8 . .
C19A C20A O1A 125.1(5) . .
C19A C20A C15A 124.7(5) . .
O1A C20A C15A 110.2(5) . .
C22A C21A C26A 118.7(5) . .
C22A C21A C10A 122.1(5) . .
C26A C21A C10A 119.0(5) . .
C23A C22A C21A 120.8(5) . .
C23A C22A H22A 119.6 . .
C21A C22A H22A 119.6 . .
C24A C23A C22A 120.3(5) . .
C24A C23A H23A 119.9 . .
C22A C23A H23A 119.9 . .
C25A C24A C23A 119.4(6) . .
C25A C24A H24A 120.3 . .
C23A C24A H24A 120.3 . .
C24A C25A C26A 120.9(6) . .
C24A C25A H25A 119.6 . .
C26A C25A H25A 119.6 . .
C25A C26A C21A 120.0(5) . .
C25A C26A H26A 120.0 . .
C21A C26A H26A 120.0 . .

loop_
_geom_bond_atom_site_label_1
_geom_bond_atom_site_label_2
_geom_bond_distance
_geom_bond_site_symmetry_2
S1A C8A 1.728(5) .
S1A C9A 1.743(5) .
O1A C20A 1.386(6) .
O1A C13A 1.385(6) .
N1A C9A 1.301(6) .
N1A C7A 1.406(6) .
N2A C9A 1.363(6) .
N2A N3A 1.390(6) .
N2A C10A 1.484(6) .
N3A C12A 1.297(6) .
C1A C2A 1.378(7) .
C1A C6A 1.386(7) .
C1A H1 0.9300 .
C2A C3A 1.379(7) .
C2A H2 0.9300 .
C3A C4A 1.391(7) .
C3A H3 0.9300 .
C4A C5A 1.374(7) .
C4A H4 0.9300 .
C5A C6A 1.397(7) .
C5A H5 0.9300 .
C6A C7A 1.476(7) .
C7A C8A 1.352(7) .
C8A H6 0.9300 .
C10A C21A 1.506(7) .
C10A C11A 1.546(7) .
C10A H10A 0.9800 .
C11A C12A 1.506(6) .
C11A H11A 0.9700 .
C11A H11B 0.9700 .
C12A C13A 1.427(7) .
C13A C14A 1.354(7) .
C14A C15A 1.439(7) .
C14A H14A 0.9300 .
C15A C16A 1.393(7) .
C15A C20A 1.395(7) .
C16A C17A 1.388(7) .
C16A H16A 0.9300 .
C17A C18A 1.401(7) .
C17A H17A 0.9300 .
C18A C19A 1.385(7) .
C18A H18A 0.9300 .
C19A C20A 1.371(7) .
C19A H19A 0.9300 .
C21A C22A 1.381(7) .
C21A C26A 1.396(7) .
C22A C23A 1.385(7) .
C22A H22A 0.9300 .
C23A C24A 1.377(7) .
C23A H23A 0.9300 .
C24A C25A 1.376(7) .
C24A H24A 0.9300 .
C25A C26A 1.383(7) .
C25A H25A 0.9300 .
C26A H26A 0.9300 .

loop_
_geom_torsion_atom_site_label_1
_geom_torsion_atom_site_label_2
_geom_torsion_atom_site_label_3
_geom_torsion_atom_site_label_4
_geom_torsion
_geom_torsion_site_symmetry_1
_geom_torsion_site_symmetry_2
_geom_torsion_site_symmetry_3
_geom_torsion_site_symmetry_4
C9A N2A N3A C12A 161.6(5) . . . .
C10A N2A N3A C12A -4.8(6) . . . .
C6A C1A C2A C3A -1.4(9) . . . .
C1A C2A C3A C4A 1.9(8) . . . .
C2A C3A C4A C5A -0.7(8) . . . .
C3A C4A C5A C6A -1.1(9) . . . .
C2A C1A C6A C5A -0.4(8) . . . .
C2A C1A C6A C7A 177.7(5) . . . .
C4A C5A C6A C1A 1.6(8) . . . .
C4A C5A C6A C7A -176.5(5) . . . .
C9A N1A C7A C8A 0.8(6) . . . .
C9A N1A C7A C6A 178.4(5) . . . .
C1A C6A C7A C8A 10.9(8) . . . .
C5A C6A C7A C8A -171.1(5) . . . .
C1A C6A C7A N1A -166.4(5) . . . .
C5A C6A C7A N1A 11.6(8) . . . .
N1A C7A C8A S1A -1.5(6) . . . .
C6A C7A C8A S1A -178.8(4) . . . .
C9A S1A C8A C7A 1.2(4) . . . .
C7A N1A C9A N2A -179.8(5) . . . .
C7A N1A C9A S1A 0.2(6) . . . .
N3A N2A C9A N1A -175.3(5) . . . .
C10A N2A C9A N1A -10.5(8) . . . .
N3A N2A C9A S1A 4.7(6) . . . .
C10A N2A C9A S1A 169.5(4) . . . .
C8A S1A C9A N1A -0.9(4) . . . .
C8A S1A C9A N2A 179.1(4) . . . .
C9A N2A C10A C21A 83.7(6) . . . .
N3A N2A C10A C21A -110.9(5) . . . .
C9A N2A C10A C11A -155.1(5) . . . .
N3A N2A C10A C11A 10.3(5) . . . .
N2A C10A C11A C12A -10.9(5) . . . .
C21A C10A C11A C12A 108.4(5) . . . .
N2A N3A C12A C13A -179.6(5) . . . .
N2A N3A C12A C11A -3.6(6) . . . .
C10A C11A C12A N3A 9.8(6) . . . .
C10A C11A C12A C13A -174.3(5) . . . .
C20A O1A C13A C14A -1.3(6) . . . .
C20A O1A C13A C12A 175.2(5) . . . .
N3A C12A C13A C14A 174.7(6) . . . .
C11A C12A C13A C14A -0.9(10) . . . .
N3A C12A C13A O1A -0.9(8) . . . .
C11A C12A C13A O1A -176.5(5) . . . .
O1A C13A C14A C15A 0.8(6) . . . .
C12A C13A C14A C15A -174.9(6) . . . .
C13A C14A C15A C16A 176.9(6) . . . .
C13A C14A C15A C20A 0.0(6) . . . .
C20A C15A C16A C17A -0.2(8) . . . .
C14A C15A C16A C17A -176.8(6) . . . .
C15A C16A C17A C18A -0.1(8) . . . .
C16A C17A C18A C19A -0.4(9) . . . .
C17A C18A C19A C20A 1.2(8) . . . .
C18A C19A C20A O1A 177.8(5) . . . .
C18A C19A C20A C15A -1.6(9) . . . .
C13A O1A C20A C19A -178.2(5) . . . .
C13A O1A C20A C15A 1.3(6) . . . .
C16A C15A C20A C19A 1.1(8) . . . .
C14A C15A C20A C19A 178.6(5) . . . .
C16A C15A C20A O1A -178.4(5) . . . .
C14A C15A C20A O1A -0.9(6) . . . .
N2A C10A C21A C22A 36.3(7) . . . .
C11A C10A C21A C22A -76.5(6) . . . .
N2A C10A C21A C26A -148.0(5) . . . .
C11A C10A C21A C26A 99.2(6) . . . .
C26A C21A C22A C23A 0.4(8) . . . .
C10A C21A C22A C23A 176.1(5) . . . .
C21A C22A C23A C24A -0.2(8) . . . .
C22A C23A C24A C25A 0.3(8) . . . .
C23A C24A C25A C26A -0.7(8) . . . .
C24A C25A C26A C21A 0.9(8) . . . .
C22A C21A C26A C25A -0.7(8) . . . .
C10A C21A C26A C25A -176.6(5) . . . .
